data_2017741
loop_
_publ_author_name
'Lutz, Martin'
'van Krieken, Jan'

_publ_section_title
;
 (<i>S</i>,<i>S</i>)-Lactoyllactic acid and
 (<i>S</i>,<i>S</i>,<i>S</i>)-lactoyllactoyllactic acid
;
_journal_coeditor_code BM3098
_journal_issue 8
_journal_name_full 'Acta Crystallographica Section C'
_journal_page_first o401
_journal_page_last o405
_journal_paper_doi 10.1107/S0108270110026193
_journal_volume 66
_journal_year 2010
_chemical_formula_iupac 'C9 H14 O7'
_chemical_formula_moiety 'C9 H14 O7'
_chemical_formula_sum 'C9 H14 O7'
_chemical_formula_weight 234.20
_chemical_name_systematic
;
(<i>S</i>,<i>S</i>,<i>S</i>)-3-Hydroxybut-3-en-2-yl
2-[(2-hydroxypropanoyl)oxy]propanoate
;
_space_group_IT_number 5
_symmetry_cell_setting monoclinic
_symmetry_space_group_name_Hall 'C 2y'
_symmetry_space_group_name_H-M 'C 1 2 1'
_atom_sites_solution_hydrogens difmap
_atom_sites_solution_primary direct
_atom_sites_solution_secondary difmap
_audit_creation_method SHELXL97
_cell_angle_alpha 90.00
_cell_angle_beta 123.8610(10)
_cell_angle_gamma 90.00
_cell_formula_units_Z 4
_cell_length_a 17.3594(5)
_cell_length_b 5.62712(17)
_cell_length_c 13.9888(6)
_cell_measurement_reflns_used 17211
_cell_measurement_temperature 150(2)
_cell_measurement_theta_max 27.49
_cell_measurement_theta_min 1.75
_cell_volume 1134.71(7)
_computing_cell_refinement 'PEAKREF (Schreurs, 2005)'
_computing_data_collection 'COLLECT (Nonius, 1999)'
_computing_data_reduction
;
EVAL15 (Schreurs <i>et al.</i>,  2010) and SADABS (Sheldrick,
2008a)
;
_computing_molecular_graphics 'PLATON (Spek, 2009)'
_computing_publication_material 'manual editing of CIF from SHELXL97 (Sheldrick, 2008b)'
_computing_structure_refinement 'SHELXL97 (Sheldrick, 2008b)'
_computing_structure_solution 'SHELXS97 (Sheldrick, 2008b)'
_diffrn_ambient_temperature 150(2)
_diffrn_measured_fraction_theta_full 1.000
_diffrn_measured_fraction_theta_max 1.000
_diffrn_measurement_device_type 'Nonius KappaCCD area-detector'
_diffrn_measurement_method '\f and \w'
_diffrn_radiation_monochromator graphite
_diffrn_radiation_source 'rotating anode'
_diffrn_radiation_type MoK\a
_diffrn_radiation_wavelength 0.71073
_diffrn_reflns_av_R_equivalents 0.0283
_diffrn_reflns_av_sigmaI/netI 0.0115
_diffrn_reflns_limit_h_max 22
_diffrn_reflns_limit_h_min -22
_diffrn_reflns_limit_k_max 7
_diffrn_reflns_limit_k_min -7
_diffrn_reflns_limit_l_max 18
_diffrn_reflns_limit_l_min -18
_diffrn_reflns_number 19858
_diffrn_reflns_theta_full 27.49
_diffrn_reflns_theta_max 27.49
_diffrn_reflns_theta_min 1.75
_exptl_absorpt_coefficient_mu 0.120
_exptl_absorpt_correction_T_max 0.7456
_exptl_absorpt_correction_T_min 0.7071
_exptl_absorpt_correction_type multi-scan
_exptl_absorpt_process_details '(SADABS; Sheldrick, 2008a)'
_exptl_crystal_colour colourless
_exptl_crystal_density_diffrn 1.371
_exptl_crystal_density_method 'not measured'
_exptl_crystal_description needle
_exptl_crystal_F_000 496
_exptl_crystal_size_max 0.48
_exptl_crystal_size_mid 0.12
_exptl_crystal_size_min 0.09
_refine_diff_density_max 0.165
_refine_diff_density_min -0.147
_refine_ls_extinction_method none
_refine_ls_goodness_of_fit_ref 1.068
_refine_ls_hydrogen_treatment mixed
_refine_ls_matrix_type full
_refine_ls_number_parameters 156
_refine_ls_number_reflns 1443
_refine_ls_number_restraints 1
_refine_ls_restrained_S_all 1.068
_refine_ls_R_factor_all 0.0304
_refine_ls_R_factor_gt 0.0278
_refine_ls_shift/su_max 0.000
_refine_ls_shift/su_mean 0.000
_refine_ls_structure_factor_coef Fsqd
_refine_ls_weighting_details 'calc w = 1/[\s^2^(Fo^2^)+(0.0318P)^2^+0.5155P] where P=(Fo^2^+2Fc^2^)/3'
_refine_ls_weighting_scheme calc
_refine_ls_wR_factor_gt 0.0670
_refine_ls_wR_factor_ref 0.0685
_reflns_number_gt 1358
_reflns_number_total 1443
_reflns_threshold_expression I>2\s(I)
_cod_data_source_file bm3098.cif
_cod_data_source_block II
_cod_original_sg_symbol_H-M 'C 2'
_cod_database_code 2017741
_cod_database_fobs_code 2017741

loop_
_symmetry_equiv_pos_as_xyz
'x, y, z'
'-x, y, -z'
'x+1/2, y+1/2, z'
'-x+1/2, y+1/2, -z'

loop_
_atom_site_type_symbol
_atom_site_label
_atom_site_fract_x
_atom_site_fract_y
_atom_site_fract_z
_atom_site_U_iso_or_equiv
_atom_site_adp_type
_atom_site_calc_flag
_atom_site_refinement_flags
_atom_site_occupancy
_atom_site_disorder_assembly
_atom_site_disorder_group
O O1 0.17066(10) 0.4613(3) 0.73316(11) 0.0382(3) Uani d . 1 . .
O O2 0.11475(11) 0.7716(3) 0.61303(13) 0.0438(4) Uani d . 1 . .
H H2O 0.100(2) 0.823(8) 0.661(3) 0.085(10) Uiso d . 1 . .
O O3 0.25546(7) 0.2979(2) 0.62751(10) 0.0277(3) Uani d . 1 . .
O O4 0.35275(9) 0.6008(3) 0.72761(12) 0.0344(3) Uani d . 1 . .
O O5 0.49699(7) 0.2950(3) 0.85280(9) 0.0276(3) Uani d . 1 . .
O O6 0.50562(9) 0.3483(3) 0.70013(11) 0.0324(3) Uani d . 1 . .
O O7 0.68303(10) 0.5210(3) 0.84047(14) 0.0395(4) Uani d . 1 . .
H H7O 0.6698(19) 0.645(6) 0.803(2) 0.055(8) Uiso d . 1 . .
C C1 0.15700(12) 0.5649(3) 0.64948(15) 0.0275(4) Uani d . 1 . .
C C2 0.17984(11) 0.4664(4) 0.56672(14) 0.0258(4) Uani d . 1 . .
H H2 0.1973 0.5983 0.5344 0.031 Uiso calc R 1 . .
C C3 0.09807(12) 0.3285(4) 0.47044(15) 0.0339(4) Uani d . 1 . .
H H3A 0.0817 0.2000 0.5033 0.051 Uiso calc R 1 . .
H H3B 0.1148 0.2609 0.4197 0.051 Uiso calc R 1 . .
H H3C 0.0449 0.4354 0.4261 0.051 Uiso calc R 1 . .
C C4 0.33751(12) 0.3925(3) 0.70986(15) 0.0249(4) Uani d . 1 . .
C C5 0.40548(11) 0.1942(3) 0.77945(14) 0.0247(4) Uani d . 1 . .
H H5 0.4050 0.0729 0.7269 0.030 Uiso calc R 1 . .
C C6 0.38168(12) 0.0789(4) 0.85764(15) 0.0311(4) Uani d . 1 . .
H H6A 0.3839 0.1985 0.9100 0.047 Uiso calc R 1 . .
H H6B 0.4266 -0.0474 0.9025 0.047 Uiso calc R 1 . .
H H6C 0.3192 0.0108 0.8110 0.047 Uiso calc R 1 . .
C C7 0.53842(12) 0.3725(3) 0.80130(15) 0.0251(4) Uani d . 1 . .
C C8 0.63027(12) 0.4907(4) 0.88781(16) 0.0334(4) Uani d . 1 . .
H H8 0.6656 0.3837 0.9562 0.040 Uiso calc R 1 . .
C C9 0.61305(18) 0.7229(6) 0.9273(3) 0.0732(10) Uani d . 1 . .
H H9A 0.5828 0.8350 0.8628 0.110 Uiso calc R 1 . .
H H9B 0.6723 0.7893 0.9899 0.110 Uiso calc R 1 . .
H H9C 0.5729 0.6947 0.9549 0.110 Uiso calc R 1 . .

loop_
_atom_site_aniso_label
_atom_site_aniso_U_11
_atom_site_aniso_U_22
_atom_site_aniso_U_33
_atom_site_aniso_U_12
_atom_site_aniso_U_13
_atom_site_aniso_U_23
O1 0.0537(8) 0.0336(8) 0.0374(7) 0.0070(7) 0.0316(7) 0.0096(6)
O2 0.0722(10) 0.0341(8) 0.0475(8) 0.0209(8) 0.0472(8) 0.0135(7)
O3 0.0223(5) 0.0263(7) 0.0298(6) 0.0011(5) 0.0116(5) -0.0027(5)
O4 0.0326(7) 0.0265(7) 0.0439(8) -0.0043(6) 0.0212(6) -0.0046(6)
O5 0.0208(5) 0.0392(8) 0.0254(5) -0.0048(6) 0.0145(5) 0.0005(6)
O6 0.0372(7) 0.0366(8) 0.0339(6) 0.0003(6) 0.0262(6) 0.0004(6)
O7 0.0396(7) 0.0311(8) 0.0697(10) 0.0041(7) 0.0440(8) 0.0097(8)
C1 0.0289(8) 0.0272(9) 0.0294(8) 0.0018(8) 0.0181(7) 0.0028(7)
C2 0.0250(8) 0.0263(9) 0.0277(8) 0.0039(7) 0.0156(7) 0.0032(7)
C3 0.0287(9) 0.0370(11) 0.0286(8) 0.0039(9) 0.0115(7) -0.0008(8)
C4 0.0250(8) 0.0282(9) 0.0266(8) -0.0033(7) 0.0176(7) -0.0033(7)
C5 0.0214(7) 0.0301(10) 0.0250(7) -0.0020(7) 0.0144(7) -0.0019(7)
C6 0.0266(8) 0.0389(11) 0.0312(9) -0.0060(8) 0.0182(7) 0.0018(9)
C7 0.0259(8) 0.0243(8) 0.0336(8) 0.0055(7) 0.0217(7) 0.0043(7)
C8 0.0234(8) 0.0439(12) 0.0401(9) -0.0028(9) 0.0221(8) 0.0023(10)
C9 0.0515(13) 0.087(2) 0.105(2) -0.0405(15) 0.0586(15) -0.066(2)

loop_
_atom_type_symbol
_atom_type_description
_atom_type_scat_dispersion_real
_atom_type_scat_dispersion_imag
_atom_type_scat_source
C C 0.0033 0.0016 'International Tables Vol C Tables 4.2.6.8 and 6.1.1.4'
H H 0.0000 0.0000 'International Tables Vol C Tables 4.2.6.8 and 6.1.1.4'
O O 0.0106 0.0060 'International Tables Vol C Tables 4.2.6.8 and 6.1.1.4'

loop_
_geom_angle_atom_site_label_1
_geom_angle_atom_site_label_2
_geom_angle_atom_site_label_3
_geom_angle_site_symmetry_1
_geom_angle_site_symmetry_3
_geom_angle
_geom_angle_publ_flag
C1 O2 H2O . . 109(3) ?
C4 O3 C2 . . 115.09(15) ?
C7 O5 C5 . . 116.91(13) ?
C8 O7 H7O . . 112.4(19) ?
O1 C1 O2 . . 124.60(17) ?
O1 C1 C2 . . 124.65(17) ?
O2 C1 C2 . . 110.61(15) ?
O3 C2 C3 . . 106.24(16) ?
O3 C2 C1 . . 109.06(13) ?
C3 C2 C1 . . 110.50(14) ?
O3 C2 H2 . . 110.3 ?
C3 C2 H2 . . 110.3 ?
C1 C2 H2 . . 110.3 ?
C2 C3 H3A . . 109.5 ?
C2 C3 H3B . . 109.5 ?
H3A C3 H3B . . 109.5 ?
C2 C3 H3C . . 109.5 ?
H3A C3 H3C . . 109.5 ?
H3B C3 H3C . . 109.5 ?
O4 C4 O3 . . 124.84(18) ?
O4 C4 C5 . . 125.72(17) ?
O3 C4 C5 . . 109.38(15) ?
O5 C5 C6 . . 106.87(13) ?
O5 C5 C4 . . 108.75(15) ?
C6 C5 C4 . . 110.54(14) ?
O5 C5 H5 . . 110.2 ?
C6 C5 H5 . . 110.2 ?
C4 C5 H5 . . 110.2 ?
C5 C6 H6A . . 109.5 ?
C5 C6 H6B . . 109.5 ?
H6A C6 H6B . . 109.5 ?
C5 C6 H6C . . 109.5 ?
H6A C6 H6C . . 109.5 ?
H6B C6 H6C . . 109.5 ?
O6 C7 O5 . . 123.38(16) ?
O6 C7 C8 . . 125.91(15) ?
O5 C7 C8 . . 110.71(14) ?
O7 C8 C9 . . 112.3(2) ?
O7 C8 C7 . . 110.38(15) ?
C9 C8 C7 . . 109.68(16) ?
O7 C8 H8 . . 108.1 ?
C9 C8 H8 . . 108.1 ?
C7 C8 H8 . . 108.1 ?
C8 C9 H9A . . 109.5 ?
C8 C9 H9B . . 109.5 ?
H9A C9 H9B . . 109.5 ?
C8 C9 H9C . . 109.5 ?
H9A C9 H9C . . 109.5 ?
H9B C9 H9C . . 109.5 ?

loop_
_geom_bond_atom_site_label_1
_geom_bond_atom_site_label_2
_geom_bond_site_symmetry_2
_geom_bond_distance
_geom_bond_publ_flag
O1 C1 . 1.207(2) ?
O2 C1 . 1.317(2) ?
O2 H2O . 0.89(3) ?
O3 C4 . 1.346(2) ?
O3 C2 . 1.450(2) ?
O4 C4 . 1.197(2) ?
O5 C7 . 1.3430(19) ?
O5 C5 . 1.443(2) ?
O6 C7 . 1.203(2) ?
O7 C8 . 1.408(2) ?
O7 H7O . 0.83(3) ?
C1 C2 . 1.522(2) ?
C2 C3 . 1.517(2) ?
C2 H2 . 1.0000 ?
C3 H3A . 0.9800 ?
C3 H3B . 0.9800 ?
C3 H3C . 0.9800 ?
C4 C5 . 1.518(3) ?
C5 C6 . 1.514(2) ?
C5 H5 . 1.0000 ?
C6 H6A . 0.9800 ?
C6 H6B . 0.9800 ?
C6 H6C . 0.9800 ?
C7 C8 . 1.516(3) ?
C8 C9 . 1.512(4) ?
C8 H8 . 1.0000 ?
C9 H9A . 0.9800 ?
C9 H9B . 0.9800 ?
C9 H9C . 0.9800 ?

loop_
_geom_hbond_atom_site_label_D
_geom_hbond_atom_site_label_H
_geom_hbond_atom_site_label_A
_geom_hbond_site_symmetry_A
_geom_hbond_distance_DH
_geom_hbond_distance_HA
_geom_hbond_distance_DA
_geom_hbond_angle_DHA
O2 H2O O6 3_455 0.89(3) 2.00(3) 2.7986(19) 149(3)
O2 H2O O7 3_455 0.89(3) 2.37(3) 3.049(2) 134(3)
O7 H7O O1 3 0.83(3) 2.03(3) 2.843(2) 166(3)

loop_
_geom_torsion_atom_site_label_1
_geom_torsion_atom_site_label_2
_geom_torsion_atom_site_label_3
_geom_torsion_atom_site_label_4
_geom_torsion_site_symmetry_1
_geom_torsion_site_symmetry_2
_geom_torsion_site_symmetry_3
_geom_torsion_site_symmetry_4
_geom_torsion
_geom_torsion_publ_flag
C4 O3 C2 C3 . . . . 173.83(14) y
C4 O3 C2 C1 . . . . -67.06(18) ?
O1 C1 C2 O3 . . . . -26.7(2) ?
O2 C1 C2 O3 . . . . 157.42(15) ?
O1 C1 C2 C3 . . . . 89.7(2) ?
O2 C1 C2 C3 . . . . -86.2(2) ?
C2 O3 C4 O4 . . . . -7.0(2) ?
C2 O3 C4 C5 . . . . 170.40(13) y
C7 O5 C5 C6 . . . . 169.37(16) ?
C7 O5 C5 C4 . . . . -71.28(18) y
O4 C4 C5 O5 . . . . -13.1(2) ?
O3 C4 C5 O5 . . . . 169.56(12) y
O4 C4 C5 C6 . . . . 103.9(2) ?
O3 C4 C5 C6 . . . . -73.41(17) ?
C5 O5 C7 O6 . . . . -4.7(3) ?
C5 O5 C7 C8 . . . . 175.50(16) y
O6 C7 C8 O7 . . . . -13.6(3) ?
O5 C7 C8 O7 . . . . 166.21(16) ?
O6 C7 C8 C9 . . . . 110.7(2) ?
O5 C7 C8 C9 . . . . -69.5(2) ?

loop_
_cod_related_entry_id
_cod_related_entry_database
_cod_related_entry_code
1 ChemSpider 30654250
